data_1566363
loop_
_publ_author_name
'Tan, Jin-Fay'
'Bormann, Carl Thomas'
'Severin, Kay'
'Cramer, Nicolai'

_publ_section_title
;
 Chemo- and regio-divergent access to fluorinated 1-alkyl and 1-acyl
 triazenes from alkynyl triazenes
;
_journal_name_full 'Chemical Science'
_journal_paper_doi 10.1039/D2SC00294A
_journal_year 2022
_chemical_formula_moiety 'C18 H21 F4 N3'
_chemical_formula_sum 'C18 H21 F4 N3'
_chemical_formula_weight 355.38
_space_group_crystal_system monoclinic
_space_group_IT_number 14
_space_group_name_Hall '-P 2yn'
_space_group_name_H-M_alt 'P 1 21/n 1'
_atom_sites_solution_hydrogens geom
_atom_sites_solution_primary dual
_atom_sites_solution_secondary difmap
_audit_creation_date 2020-07-29
_audit_creation_method
;
Olex2 1.3
(compiled 2020.07.16 svn.r6f6c53a7 for OlexSys, GUI svn.r6139)
;
_audit_update_record
;
2022-01-13 deposited with the CCDC.	2022-02-09 downloaded from the CCDC.
;
_cell_angle_alpha 90
_cell_angle_beta 91.4811(9)
_cell_angle_gamma 90
_cell_formula_units_Z 4
_cell_length_a 9.21581(8)
_cell_length_b 14.44752(14)
_cell_length_c 13.23644(14)
_cell_measurement_reflns_used 11336
_cell_measurement_temperature 140.00(10)
_cell_measurement_theta_max 75.5750
_cell_measurement_theta_min 3.0440
_cell_volume 1761.78(3)
_computing_cell_refinement 'CrysAlisPro 1.171.41.76a (Rigaku OD, 2020)'
_computing_data_collection 'CrysAlisPro 1.171.41.76a (Rigaku OD, 2020)'
_computing_data_reduction 'CrysAlisPro 1.171.41.76a (Rigaku OD, 2020)'
_computing_molecular_graphics 'Olex2 1.3 (Dolomanov et al., 2009)'
_computing_publication_material 'Olex2 1.3 (Dolomanov et al., 2009)'
_computing_structure_refinement 'ShelXL 2018/3 (Sheldrick, 2015)'
_computing_structure_solution 'ShelXT 2018/2 (Sheldrick, 2015)'
_diffrn_ambient_environment N~2~
_diffrn_ambient_temperature 140.00(10)
_diffrn_detector 'CCD plate'
_diffrn_detector_area_resol_mean 5.2817
_diffrn_detector_type AtlasS2
_diffrn_measured_fraction_theta_full 1.000
_diffrn_measured_fraction_theta_max 0.994
_diffrn_measurement_details
;
List of Runs (angles in degrees, time in seconds):

  # Type    Start    End  Width  t~exp~   \w     \q     \k     \f   Frames
#--------------------------------------------------------------------------
  1  \w    -72.00  33.00   1.00    1.00    --  -40.91  72.00-145.00  105
  2  \w    -98.00 -19.00   1.00    1.00    --  -40.91 -72.00  84.00   79
  3  \w     38.00  63.00   1.00    1.00    --   40.91  72.00-145.00   25
  4  \w     -5.00  20.00   1.00    1.00    --   40.91 -72.00  84.00   25
  5  \w     51.00  92.00   1.00    4.00    --  112.00 -72.00  84.00   41
  6  \w    131.00 158.00   1.00    4.00    --  112.00  72.00-145.00   27
  7  \w      7.00  32.00   1.00    1.00    --  -40.91  57.00   0.00   25
  8  \w     20.00 113.00   1.00    1.00    --   40.91  38.00 -30.00   93
  9  \w     42.00  97.00   1.00    1.00    --   40.91-125.00   0.00   55
 10  \w    -31.00  63.00   1.00    1.00    --   40.91 -38.00 -30.00   94
 11  \w     43.00  89.00   1.00    4.00    --  112.00-111.00  60.00   46
 12  \w     98.00 178.00   1.00    4.00    --  112.00  45.00 -30.00   80
 13  \w    103.00 178.00   1.00    4.00    --  112.00  77.00-180.00   75
 14  \w     71.00 108.00   1.00    4.00    --  112.00-111.00 -90.00   37
 15  \w    107.00 139.00   1.00    4.00    --  112.00 111.00  60.00   32
 16  \w    149.00 175.00   1.00    4.00    --  112.00 111.00  60.00   26
 17  \w    127.00 165.00   1.00    4.00    --  112.00  30.00  30.00   38
 18  \w     53.00 109.00   1.00    4.00    --  112.00-111.00  90.00   56
 19  \w     84.00 111.00   1.00    4.00    --  112.00  61.00  90.00   27
 20  \w     42.00 108.00   1.00    4.00    --  112.00-111.00-150.00   66
 21  \w     78.00 103.00   1.00    4.00    --  112.00-111.00 150.00   25
 22  \w     53.00  94.00   1.00    4.00    --  112.00-111.00   0.00   41
 23  \w    101.00 177.00   1.00    4.00    --  112.00  61.00-120.00   76
 24  \w     36.00 109.00   1.00    4.00    --  112.00-111.00-180.00   73
 25  \w     36.00  68.00   1.00    4.00    --  112.00-111.00 150.00   32
 26  \w     36.00  61.00   1.00    4.00    --  112.00 -94.00  30.00   25
 27  \w     82.00 109.00   1.00    4.00    --  112.00-111.00 120.00   27
 28  \w     86.00 113.00   1.00    4.00    --  112.00  30.00  30.00   27
 29  \w     37.00  88.00   1.00    4.00    --  112.00-111.00 -60.00   51
 30  \w     68.00 109.00   1.00    4.00    --  112.00-111.00 -30.00   41
 31  \w     63.00 135.00   1.00    4.00    --  112.00 178.00 -30.00   72
 32  \w     83.00 171.00   1.00    4.00    --  112.00  61.00 -60.00   88
 33  \w    113.00 155.00   1.00    4.00    --  112.00  30.00 -60.00   42
 34  \w    119.00 146.00   1.00    4.00    --  112.00  61.00  90.00   27
 35  \w     36.00  63.00   1.00    4.00    --  112.00-111.00-120.00   27
 36  \w     69.00 108.00   1.00    4.00    --  112.00-111.00  30.00   39
 37  \w     66.00 118.00   1.00    4.00    --  112.00 178.00  90.00   52
;
_diffrn_measurement_device 'four-circle diffractometer'
_diffrn_measurement_device_type 'SuperNova, Dual, Cu at home/near, AtlasS2'
_diffrn_measurement_method '\w scans'
_diffrn_orient_matrix_type 'CrysAlisPro convention (1999,Acta A55,543-557)'
_diffrn_orient_matrix_UB_11 -0.0888151000
_diffrn_orient_matrix_UB_12 -0.0738516000
_diffrn_orient_matrix_UB_13 -0.0583107000
_diffrn_orient_matrix_UB_21 0.0435588000
_diffrn_orient_matrix_UB_22 0.0441369000
_diffrn_orient_matrix_UB_23 -0.1007951000
_diffrn_orient_matrix_UB_31 0.1349445000
_diffrn_orient_matrix_UB_32 -0.0628288000
_diffrn_orient_matrix_UB_33 -0.0020951000
_diffrn_radiation_monochromator mirror
_diffrn_radiation_probe x-ray
_diffrn_radiation_type 'Cu K\a'
_diffrn_radiation_wavelength 1.54184
_diffrn_reflns_av_R_equivalents 0.0214
_diffrn_reflns_av_unetI/netI 0.0148
_diffrn_reflns_Laue_measured_fraction_full 1.000
_diffrn_reflns_Laue_measured_fraction_max 0.994
_diffrn_reflns_limit_h_max 11
_diffrn_reflns_limit_h_min -9
_diffrn_reflns_limit_k_max 17
_diffrn_reflns_limit_k_min -18
_diffrn_reflns_limit_l_max 16
_diffrn_reflns_limit_l_min -16
_diffrn_reflns_number 18746
_diffrn_reflns_point_group_measured_fraction_full 1.000
_diffrn_reflns_point_group_measured_fraction_max 0.994
_diffrn_reflns_theta_full 67.684
_diffrn_reflns_theta_max 76.037
_diffrn_reflns_theta_min 4.531
_diffrn_source 'micro-focus sealed X-ray tube'
_diffrn_source_type 'SuperNova (Cu) X-ray Source'
_exptl_absorpt_coefficient_mu 0.941
_exptl_absorpt_correction_T_max 1.000
_exptl_absorpt_correction_T_min 0.399
_exptl_absorpt_correction_type gaussian
_exptl_absorpt_process_details
;
 CrysAlisPro 1.171.41.76a (Rigaku Oxford Diffraction, 2020)
 Numerical absorption correction based on Gaussian integration over
 a multifaceted crystal model.
 Empirical absorption correction using spherical harmonics
 as implemented in SCALE3 ABSPACK scaling algorithm
;
_exptl_crystal_colour colourless
_exptl_crystal_colour_primary colourless
_exptl_crystal_density_diffrn 1.340
_exptl_crystal_description prism
_exptl_crystal_F_000 744
_exptl_crystal_size_max 0.358
_exptl_crystal_size_mid 0.247
_exptl_crystal_size_min 0.107
_refine_diff_density_max 0.285
_refine_diff_density_min -0.213
_refine_diff_density_rms 0.039
_refine_ls_extinction_method none
_refine_ls_goodness_of_fit_ref 1.019
_refine_ls_hydrogen_treatment constr
_refine_ls_matrix_type full
_refine_ls_number_parameters 230
_refine_ls_number_reflns 3665
_refine_ls_number_restraints 0
_refine_ls_restrained_S_all 1.019
_refine_ls_R_factor_all 0.0397
_refine_ls_R_factor_gt 0.0378
_refine_ls_shift/su_max 0.000
_refine_ls_shift/su_mean 0.000
_refine_ls_structure_factor_coef Fsqd
_refine_ls_weighting_details 'w=1/[\s^2^(Fo^2^)+(0.0630P)^2^+0.3431P] where P=(Fo^2^+2Fc^2^)/3'
_refine_ls_weighting_scheme calc
_refine_ls_wR_factor_gt 0.1043
_refine_ls_wR_factor_ref 0.1065
_reflns_Friedel_coverage 0.000
_reflns_number_gt 3433
_reflns_number_total 3665
_reflns_threshold_expression 'I > 2\s(I)'
_cod_data_source_file d2sc00294a2.cif
_cod_data_source_block jft-01-537
_cod_depositor_comments
;
The following automatic conversions were performed:

data item '_exptl_absorpt_correction_type' value 'Gaussian' was
changed to 'gaussian' in accordance with the
/home/data/users/saulius/crontab/automatic-downloads/rss-feeds/RSC/lib/dictionaries/cif_core.dic
dictionary named 'cif_core.dic' version 2.4.2 last updated on
2011-04-26.

Automatic conversion script
Id: cif_fix_values 7556 2019-12-06 15:28:31Z antanas 
;
_cod_original_cell_volume 1761.79(3)
_cod_database_code 1566363
_shelx_shelxl_version_number 2018/3
_audit_contact_author 'Farzaneh Fadaei Tirani'
_chemical_oxdiff_formula 'C18 H21 F4 N3'
_shelx_space_group_comment
;
The symmetry employed for this shelxl refinement is uniquely defined
by the following loop, which should always be used as a source of
symmetry information in preference to the above space-group names.
They are only intended as comments.
;
_shelx_estimated_absorpt_t_max 0.906
_shelx_estimated_absorpt_t_min 0.729
_reflns_odcompleteness_completeness 100.00
_reflns_odcompleteness_iscentric 1
_reflns_odcompleteness_theta 74.33
_olex2_refinement_description
;
1. Fixed Uiso
 At 1.2 times of:
  All C(H) groups
 At 1.5 times of:
  All C(H,H,H) groups
2.a Ternary CH refined with riding coordinates:
 C13(H13), C16(H16)
2.b Aromatic/amide H refined with riding coordinates:
 C4(H4), C5(H5), C6(H6), C8(H8), C9(H9), C10(H10), C11(H11)
2.c Idealised Me refined as rotating group:
 C14(H14A,H14B,H14C), C15(H15A,H15B,H15C), C17(H17A,H17B,H17C), C18(H18A,H18B,
 H18C)
;
_olex2_submission_special_instructions 'No special instructions were received'
_oxdiff_exptl_absorpt_empirical_details
;
Empirical correction (ABSPACK) includes:
- Absorption correction using spherical harmonics
- Frame scaling
- B-factor correction
;
_oxdiff_exptl_absorpt_empirical_full_max 1.841
_oxdiff_exptl_absorpt_empirical_full_min 0.564

loop_
_space_group_symop_operation_xyz
'x, y, z'
'-x+1/2, y+1/2, -z+1/2'
'-x, -y, -z'
'x-1/2, -y-1/2, z-1/2'

loop_
_atom_site_label
_atom_site_type_symbol
_atom_site_fract_x
_atom_site_fract_y
_atom_site_fract_z
_atom_site_U_iso_or_equiv
_atom_site_adp_type
_atom_site_occupancy
_atom_site_site_symmetry_order
_atom_site_calc_flag
_atom_site_refinement_flags_posn
_atom_site_refinement_flags_adp
_atom_site_refinement_flags_occupancy
_atom_site_disorder_assembly
_atom_site_disorder_group
F1 F 0.82723(7) 0.52160(5) 0.86647(5) 0.04359(19) Uani 1 1 d . . . . .
F2 F 0.73846(8) 0.43087(5) 0.74916(5) 0.04187(18) Uani 1 1 d . . . . .
F3 F 0.85105(7) 0.66147(5) 0.73965(5) 0.04282(18) Uani 1 1 d . . . . .
F4 F 0.95237(7) 0.53525(6) 0.68769(6) 0.0468(2) Uani 1 1 d . . . . .
N1 N 0.59530(10) 0.54733(7) 0.79543(7) 0.0340(2) Uani 1 1 d . . . . .
N2 N 0.58560(10) 0.60785(7) 0.86567(7) 0.0341(2) Uani 1 1 d . . . . .
N3 N 0.45460(10) 0.63697(7) 0.88326(8) 0.0381(2) Uani 1 1 d . . . . .
C1 C 0.74178(12) 0.52064(8) 0.78128(8) 0.0344(2) Uani 1 1 d . . . . .
C2 C 0.81995(11) 0.57687(8) 0.69959(9) 0.0351(2) Uani 1 1 d . . . . .
C3 C 0.73989(12) 0.58215(8) 0.59890(8) 0.0347(2) Uani 1 1 d . . . . .
C4 C 0.76619(15) 0.51131(9) 0.53281(10) 0.0437(3) Uani 1 1 d . . . . .
H4 H 0.834138 0.464567 0.551671 0.052 Uiso 1 1 calc R U . . .
C5 C 0.69466(18) 0.50634(11) 0.43758(10) 0.0546(3) Uani 1 1 d . . . . .
H5 H 0.714542 0.456665 0.392992 0.065 Uiso 1 1 calc R U . . .
C6 C 0.59742(17) 0.57257(11) 0.40972(10) 0.0526(3) Uani 1 1 d . . . . .
H6 H 0.549407 0.568922 0.345462 0.063 Uiso 1 1 calc R U . . .
C7 C 0.56656(13) 0.64703(9) 0.47514(10) 0.0432(3) Uani 1 1 d . . . . .
C8 C 0.46469(14) 0.71566(11) 0.44500(11) 0.0525(3) Uani 1 1 d . . . . .
H8 H 0.416164 0.710555 0.381047 0.063 Uiso 1 1 calc R U . . .
C9 C 0.43502(14) 0.78857(11) 0.50568(13) 0.0571(4) Uani 1 1 d . . . . .
H9 H 0.366927 0.834256 0.484011 0.068 Uiso 1 1 calc R U . . .
C10 C 0.50590(15) 0.79621(10) 0.60126(12) 0.0512(3) Uani 1 1 d . . . . .
H10 H 0.485692 0.847698 0.643260 0.061 Uiso 1 1 calc R U . . .
C11 C 0.60330(13) 0.73054(9) 0.63433(10) 0.0414(3) Uani 1 1 d . . . . .
H11 H 0.648392 0.736427 0.699364 0.050 Uiso 1 1 calc R U . . .
C12 C 0.63765(11) 0.65348(8) 0.57211(9) 0.0354(2) Uani 1 1 d . . . . .
C13 C 0.44396(13) 0.70604(9) 0.96516(10) 0.0439(3) Uani 1 1 d . . . . .
H13 H 0.338590 0.719380 0.974073 0.053 Uiso 1 1 calc R U . . .
C14 C 0.51618(17) 0.79590(10) 0.93608(14) 0.0601(4) Uani 1 1 d . . . . .
H14A H 0.619968 0.785148 0.926717 0.090 Uiso 1 1 calc R U . . .
H14B H 0.503548 0.841683 0.989769 0.090 Uiso 1 1 calc R U . . .
H14C H 0.471811 0.819060 0.872922 0.090 Uiso 1 1 calc R U . . .
C15 C 0.50406(17) 0.66833(11) 1.06497(11) 0.0556(4) Uani 1 1 d . . . . .
H15A H 0.458944 0.608406 1.078904 0.083 Uiso 1 1 calc R U . . .
H15B H 0.482599 0.711816 1.119411 0.083 Uiso 1 1 calc R U . . .
H15C H 0.609372 0.660463 1.060944 0.083 Uiso 1 1 calc R U . . .
C16 C 0.32291(12) 0.60280(10) 0.82869(10) 0.0438(3) Uani 1 1 d . . . . .
H16 H 0.354345 0.557981 0.776001 0.053 Uiso 1 1 calc R U . . .
C17 C 0.24365(15) 0.68167(12) 0.77552(12) 0.0561(4) Uani 1 1 d . . . . .
H17A H 0.211071 0.726428 0.825730 0.084 Uiso 1 1 calc R U . . .
H17B H 0.159396 0.657236 0.737506 0.084 Uiso 1 1 calc R U . . .
H17C H 0.309262 0.712291 0.728964 0.084 Uiso 1 1 calc R U . . .
C18 C 0.22557(15) 0.55092(11) 0.90155(13) 0.0557(4) Uani 1 1 d . . . . .
H18A H 0.281153 0.501130 0.934674 0.084 Uiso 1 1 calc R U . . .
H18B H 0.142542 0.524452 0.863899 0.084 Uiso 1 1 calc R U . . .
H18C H 0.190675 0.593947 0.952752 0.084 Uiso 1 1 calc R U . . .

loop_
_atom_site_aniso_label
_atom_site_aniso_U_11
_atom_site_aniso_U_22
_atom_site_aniso_U_33
_atom_site_aniso_U_23
_atom_site_aniso_U_13
_atom_site_aniso_U_12
F1 0.0361(3) 0.0578(4) 0.0367(4) -0.0003(3) -0.0028(3) 0.0092(3)
F2 0.0427(4) 0.0359(4) 0.0472(4) -0.0013(3) 0.0053(3) 0.0062(3)
F3 0.0365(4) 0.0455(4) 0.0464(4) -0.0053(3) -0.0010(3) -0.0085(3)
F4 0.0260(3) 0.0653(5) 0.0493(4) -0.0022(3) 0.0056(3) 0.0086(3)
N1 0.0289(4) 0.0384(5) 0.0350(4) -0.0014(4) 0.0046(3) 0.0015(3)
N2 0.0293(4) 0.0364(5) 0.0370(5) -0.0006(4) 0.0069(3) 0.0007(3)
N3 0.0279(4) 0.0434(5) 0.0433(5) -0.0070(4) 0.0079(4) 0.0006(4)
C1 0.0307(5) 0.0383(6) 0.0340(5) -0.0025(4) 0.0006(4) 0.0045(4)
C2 0.0243(5) 0.0412(6) 0.0398(6) -0.0039(4) 0.0033(4) 0.0019(4)
C3 0.0301(5) 0.0392(6) 0.0348(5) 0.0000(4) 0.0040(4) -0.0026(4)
C4 0.0479(6) 0.0435(6) 0.0398(6) -0.0028(5) 0.0046(5) 0.0026(5)
C5 0.0696(9) 0.0539(8) 0.0401(7) -0.0087(6) 0.0008(6) -0.0042(7)
C6 0.0574(8) 0.0623(8) 0.0376(6) 0.0012(6) -0.0057(5) -0.0138(6)
C7 0.0349(6) 0.0508(7) 0.0439(6) 0.0109(5) -0.0011(5) -0.0098(5)
C8 0.0372(6) 0.0632(8) 0.0566(8) 0.0220(7) -0.0047(5) -0.0063(6)
C9 0.0347(6) 0.0596(8) 0.0773(10) 0.0303(7) 0.0073(6) 0.0043(6)
C10 0.0431(6) 0.0419(7) 0.0694(9) 0.0106(6) 0.0150(6) 0.0050(5)
C11 0.0352(6) 0.0400(6) 0.0494(6) 0.0033(5) 0.0076(5) -0.0005(4)
C12 0.0278(5) 0.0383(6) 0.0404(6) 0.0043(4) 0.0041(4) -0.0052(4)
C13 0.0352(5) 0.0439(6) 0.0533(7) -0.0123(5) 0.0138(5) 0.0000(5)
C14 0.0551(8) 0.0421(7) 0.0840(11) -0.0115(7) 0.0213(8) -0.0024(6)
C15 0.0576(8) 0.0627(9) 0.0471(7) -0.0154(6) 0.0112(6) -0.0011(6)
C16 0.0279(5) 0.0539(7) 0.0497(7) -0.0087(5) 0.0034(5) 0.0011(5)
C17 0.0368(6) 0.0732(10) 0.0585(8) 0.0152(7) 0.0038(6) -0.0016(6)
C18 0.0378(6) 0.0521(8) 0.0772(10) 0.0091(7) 0.0009(6) -0.0065(5)

loop_
_atom_type_symbol
_atom_type_description
_atom_type_scat_dispersion_real
_atom_type_scat_dispersion_imag
_atom_type_scat_source
C C 0.0181 0.0091 'International Tables Vol C Tables 4.2.6.8 and 6.1.1.4'
H H 0.0000 0.0000 'International Tables Vol C Tables 4.2.6.8 and 6.1.1.4'
F F 0.0727 0.0534 'International Tables Vol C Tables 4.2.6.8 and 6.1.1.4'
N N 0.0311 0.0180 'International Tables Vol C Tables 4.2.6.8 and 6.1.1.4'

loop_
_exptl_crystal_face_index_h
_exptl_crystal_face_index_k
_exptl_crystal_face_index_l
_exptl_crystal_face_perp_dist
0 2 1 0.0375
0 -2 -1 0.0691
0 1 -1 0.1422
1 -2 1 0.1089
0 -1 1 0.1302
2 0 1 0.1359
-2 0 -1 0.1022
1 -1 0 0.1182
-1 1 2 0.1184
-1 -1 1 0.1557
1 1 -1 0.2044
-1 2 0 0.1028
1 1 0 0.1503

loop_
_geom_angle_atom_site_label_1
_geom_angle_atom_site_label_2
_geom_angle_atom_site_label_3
_geom_angle
_geom_angle_site_symmetry_1
_geom_angle_site_symmetry_3
_geom_angle_publ_flag
N2 N1 C1 111.42(9) . . ?
N1 N2 N3 115.57(9) . . ?
N2 N3 C13 115.31(9) . . ?
N2 N3 C16 123.76(10) . . ?
C13 N3 C16 120.90(9) . . ?
F1 C1 F2 106.03(9) . . ?
F1 C1 N1 114.84(9) . . ?
F1 C1 C2 107.74(9) . . ?
F2 C1 N1 106.57(9) . . ?
F2 C1 C2 106.77(9) . . ?
N1 C1 C2 114.27(9) . . ?
F3 C2 F4 105.03(9) . . ?
F3 C2 C1 107.28(9) . . ?
F3 C2 C3 113.11(9) . . ?
F4 C2 C1 106.36(9) . . ?
F4 C2 C3 109.67(9) . . ?
C3 C2 C1 114.74(9) . . ?
C4 C3 C2 115.80(10) . . ?
C4 C3 C12 120.26(11) . . ?
C12 C3 C2 123.90(10) . . ?
C3 C4 H4 119.3 . . ?
C3 C4 C5 121.48(13) . . ?
C5 C4 H4 119.3 . . ?
C4 C5 H5 120.1 . . ?
C6 C5 C4 119.87(13) . . ?
C6 C5 H5 120.1 . . ?
C5 C6 H6 119.6 . . ?
C5 C6 C7 120.82(12) . . ?
C7 C6 H6 119.6 . . ?
C6 C7 C8 120.17(13) . . ?
C6 C7 C12 120.31(12) . . ?
C8 C7 C12 119.52(13) . . ?
C7 C8 H8 119.4 . . ?
C9 C8 C7 121.29(13) . . ?
C9 C8 H8 119.4 . . ?
C8 C9 H9 120.2 . . ?
C8 C9 C10 119.67(12) . . ?
C10 C9 H9 120.2 . . ?
C9 C10 H10 119.5 . . ?
C11 C10 C9 121.05(14) . . ?
C11 C10 H10 119.5 . . ?
C10 C11 H11 119.7 . . ?
C10 C11 C12 120.65(13) . . ?
C12 C11 H11 119.7 . . ?
C7 C12 C3 117.26(11) . . ?
C11 C12 C3 124.93(11) . . ?
C11 C12 C7 117.80(11) . . ?
N3 C13 H13 107.4 . . ?
N3 C13 C14 110.77(11) . . ?
N3 C13 C15 111.45(11) . . ?
C14 C13 H13 107.4 . . ?
C14 C13 C15 112.07(13) . . ?
C15 C13 H13 107.4 . . ?
C13 C14 H14A 109.5 . . ?
C13 C14 H14B 109.5 . . ?
C13 C14 H14C 109.5 . . ?
H14A C14 H14B 109.5 . . ?
H14A C14 H14C 109.5 . . ?
H14B C14 H14C 109.5 . . ?
C13 C15 H15A 109.5 . . ?
C13 C15 H15B 109.5 . . ?
C13 C15 H15C 109.5 . . ?
H15A C15 H15B 109.5 . . ?
H15A C15 H15C 109.5 . . ?
H15B C15 H15C 109.5 . . ?
N3 C16 H16 107.9 . . ?
N3 C16 C17 110.77(11) . . ?
N3 C16 C18 110.02(11) . . ?
C17 C16 H16 107.9 . . ?
C17 C16 C18 112.17(11) . . ?
C18 C16 H16 107.9 . . ?
C16 C17 H17A 109.5 . . ?
C16 C17 H17B 109.5 . . ?
C16 C17 H17C 109.5 . . ?
H17A C17 H17B 109.5 . . ?
H17A C17 H17C 109.5 . . ?
H17B C17 H17C 109.5 . . ?
C16 C18 H18A 109.5 . . ?
C16 C18 H18B 109.5 . . ?
C16 C18 H18C 109.5 . . ?
H18A C18 H18B 109.5 . . ?
H18A C18 H18C 109.5 . . ?
H18B C18 H18C 109.5 . . ?

loop_
_geom_bond_atom_site_label_1
_geom_bond_atom_site_label_2
_geom_bond_distance
_geom_bond_site_symmetry_2
_geom_bond_publ_flag
F1 C1 1.3587(13) . ?
F2 C1 1.3649(13) . ?
F3 C2 1.3599(13) . ?
F4 C2 1.3732(12) . ?
N1 N2 1.2812(13) . ?
N1 C1 1.4210(13) . ?
N2 N3 1.3051(13) . ?
N3 C13 1.4785(15) . ?
N3 C16 1.4809(15) . ?
C1 C2 1.5455(16) . ?
C2 C3 1.5085(15) . ?
C3 C4 1.3720(17) . ?
C3 C12 1.4347(16) . ?
C4 H4 0.9500 . ?
C4 C5 1.4091(19) . ?
C5 H5 0.9500 . ?
C5 C6 1.356(2) . ?
C6 H6 0.9500 . ?
C6 C7 1.415(2) . ?
C7 C8 1.4156(19) . ?
C7 C12 1.4290(17) . ?
C8 H8 0.9500 . ?
C8 C9 1.357(2) . ?
C9 H9 0.9500 . ?
C9 C10 1.413(2) . ?
C10 H10 0.9500 . ?
C10 C11 1.3701(18) . ?
C11 H11 0.9500 . ?
C11 C12 1.4252(17) . ?
C13 H13 1.0000 . ?
C13 C14 1.5132(19) . ?
C13 C15 1.520(2) . ?
C14 H14A 0.9800 . ?
C14 H14B 0.9800 . ?
C14 H14C 0.9800 . ?
C15 H15A 0.9800 . ?
C15 H15B 0.9800 . ?
C15 H15C 0.9800 . ?
C16 H16 1.0000 . ?
C16 C17 1.517(2) . ?
C16 C18 1.5302(19) . ?
C17 H17A 0.9800 . ?
C17 H17B 0.9800 . ?
C17 H17C 0.9800 . ?
C18 H18A 0.9800 . ?
C18 H18B 0.9800 . ?
C18 H18C 0.9800 . ?

loop_
_geom_torsion_atom_site_label_1
_geom_torsion_atom_site_label_2
_geom_torsion_atom_site_label_3
_geom_torsion_atom_site_label_4
_geom_torsion
_geom_torsion_site_symmetry_1
_geom_torsion_site_symmetry_2
_geom_torsion_site_symmetry_3
_geom_torsion_site_symmetry_4
_geom_torsion_publ_flag
F1 C1 C2 F3 -53.96(11) . . . . ?
F1 C1 C2 F4 58.03(11) . . . . ?
F1 C1 C2 C3 179.47(9) . . . . ?
F2 C1 C2 F3 -167.48(8) . . . . ?
F2 C1 C2 F4 -55.50(11) . . . . ?
F2 C1 C2 C3 65.94(11) . . . . ?
F3 C2 C3 C4 148.93(10) . . . . ?
F3 C2 C3 C12 -33.36(14) . . . . ?
F4 C2 C3 C4 32.07(14) . . . . ?
F4 C2 C3 C12 -150.23(10) . . . . ?
N1 N2 N3 C13 179.36(10) . . . . ?
N1 N2 N3 C16 1.12(16) . . . . ?
N1 C1 C2 F3 74.95(11) . . . . ?
N1 C1 C2 F4 -173.07(9) . . . . ?
N1 C1 C2 C3 -51.63(13) . . . . ?
N2 N1 C1 F1 32.44(13) . . . . ?
N2 N1 C1 F2 149.52(9) . . . . ?
N2 N1 C1 C2 -92.79(11) . . . . ?
N2 N3 C13 C14 66.62(15) . . . . ?
N2 N3 C13 C15 -58.89(14) . . . . ?
N2 N3 C16 C17 -120.88(13) . . . . ?
N2 N3 C16 C18 114.54(13) . . . . ?
C1 N1 N2 N3 179.46(9) . . . . ?
C1 C2 C3 C4 -87.55(12) . . . . ?
C1 C2 C3 C12 90.15(13) . . . . ?
C2 C3 C4 C5 177.85(12) . . . . ?
C2 C3 C12 C7 -177.72(10) . . . . ?
C2 C3 C12 C11 3.11(17) . . . . ?
C3 C4 C5 C6 0.0(2) . . . . ?
C4 C3 C12 C7 -0.11(16) . . . . ?
C4 C3 C12 C11 -179.29(11) . . . . ?
C4 C5 C6 C7 0.0(2) . . . . ?
C5 C6 C7 C8 -179.97(13) . . . . ?
C5 C6 C7 C12 -0.1(2) . . . . ?
C6 C7 C8 C9 -178.89(12) . . . . ?
C6 C7 C12 C3 0.13(17) . . . . ?
C6 C7 C12 C11 179.37(11) . . . . ?
C7 C8 C9 C10 -0.52(19) . . . . ?
C8 C7 C12 C3 -179.99(10) . . . . ?
C8 C7 C12 C11 -0.75(16) . . . . ?
C8 C9 C10 C11 -0.69(19) . . . . ?
C9 C10 C11 C12 1.16(19) . . . . ?
C10 C11 C12 C3 178.76(11) . . . . ?
C10 C11 C12 C7 -0.42(17) . . . . ?
C12 C3 C4 C5 0.05(19) . . . . ?
C12 C7 C8 C9 1.24(19) . . . . ?
C13 N3 C16 C17 60.98(15) . . . . ?
C13 N3 C16 C18 -63.61(15) . . . . ?
C16 N3 C13 C14 -115.09(13) . . . . ?
C16 N3 C13 C15 119.41(13) . . . . ?

loop_
_exptl_oxdiff_crystal_face_indexfrac_h
_exptl_oxdiff_crystal_face_indexfrac_k
_exptl_oxdiff_crystal_face_indexfrac_l
_exptl_oxdiff_crystal_face_x
_exptl_oxdiff_crystal_face_y
_exptl_oxdiff_crystal_face_z
-0.0006 1.9995 1.0003 -0.2059 -0.0126 -0.1278
0.0006 -1.9995 -1.0003 0.2059 0.0126 0.1278
-0.0001 0.9997 -0.9982 -0.0156 0.1447 -0.0607
0.9998 -1.9997 0.9975 0.0007 -0.1453 0.2585
0.0001 -0.9997 0.9982 0.0156 -0.1447 0.0607
1.9988 -0.0005 0.9990 -0.2357 -0.0136 0.2677
-1.9988 0.0005 -0.9990 0.2357 0.0136 -0.2677
0.9997 -1.0000 -0.0007 -0.0149 -0.0005 0.1977
-0.9999 1.0001 1.9985 -0.1016 -0.2009 -0.2020
-0.9994 -0.9994 0.9982 0.1044 -0.1883 -0.0742
0.9994 0.9994 -0.9982 -0.1044 0.1883 0.0742
-0.9999 1.9997 0.0014 -0.0590 0.0446 -0.2606
0.9992 0.9995 0.0007 -0.1626 0.0876 0.0720
